data_4344637
loop_
_publ_author_name
'Zheng, Dehua'
'Wang, Mei'
'Wang, Ning'
'Cheng, Minglun'
'Sun, Licheng'

_publ_section_title
;
 Effect of Bridgehead Steric Bulk on the Intramolecular C-H Heterolysis of
 [FeFe]-Hydrogenase Active Site Models Containing a P2N2 Pendant Amine
 Ligand.
;
_journal_issue 2
_journal_name_full 'Inorganic chemistry'
_journal_page_first 411
_journal_page_last 418
_journal_paper_doi 10.1021/acs.inorgchem.5b00923
_journal_volume 55
_journal_year 2016
_chemical_formula_sum 'C75 H61 B Cl4 F24 Fe2 N2 O4 P2 S2'
_chemical_formula_weight 1900.63
_chemical_name_systematic
; 
 ? 
;
_space_group_IT_number 2
_symmetry_cell_setting triclinic
_symmetry_space_group_name_Hall '-P 1'
_symmetry_space_group_name_H-M 'P -1'
_atom_sites_solution_hydrogens geom
_atom_sites_solution_primary direct
_atom_sites_solution_secondary difmap
_audit_creation_method SHELXL-97
_cell_angle_alpha 111.200(6)
_cell_angle_beta 107.729(6)
_cell_angle_gamma 91.890(7)
_cell_formula_units_Z 2
_cell_length_a 13.0997(13)
_cell_length_b 17.3147(16)
_cell_length_c 21.0259(19)
_cell_measurement_reflns_used 2626
_cell_measurement_temperature 296(2)
_cell_measurement_theta_max 19.10
_cell_measurement_theta_min 2.18
_cell_volume 4179.8(7)
_computing_structure_refinement 'SHELXL-97 (Sheldrick, 1997)'
_computing_structure_solution 'SHELXS-97 (Sheldrick, 1990)'
_diffrn_ambient_temperature 296(2)
_diffrn_measured_fraction_theta_full 0.993
_diffrn_measured_fraction_theta_max 0.993
_diffrn_measurement_device_type 'CCD area detector'
_diffrn_measurement_method 'phi and omega scans'
_diffrn_radiation_monochromator graphite
_diffrn_radiation_source 'fine-focus sealed tube'
_diffrn_radiation_type MoK\a
_diffrn_radiation_wavelength 0.71073
_diffrn_reflns_av_R_equivalents 0.0889
_diffrn_reflns_av_sigmaI/netI 0.1674
_diffrn_reflns_limit_h_max 15
_diffrn_reflns_limit_h_min -15
_diffrn_reflns_limit_k_max 20
_diffrn_reflns_limit_k_min -20
_diffrn_reflns_limit_l_max 24
_diffrn_reflns_limit_l_min -24
_diffrn_reflns_number 27368
_diffrn_reflns_theta_full 25.00
_diffrn_reflns_theta_max 25.00
_diffrn_reflns_theta_min 1.98
_exptl_absorpt_coefficient_mu 0.665
_exptl_absorpt_correction_T_max 0.910
_exptl_absorpt_correction_T_min 0.889
_exptl_absorpt_correction_type multi-scan
_exptl_crystal_colour purple
_exptl_crystal_density_diffrn 1.510
_exptl_crystal_density_method 'not measured'
_exptl_crystal_description block
_exptl_crystal_F_000 1920
_exptl_crystal_size_max 0.18
_exptl_crystal_size_mid 0.16
_exptl_crystal_size_min 0.15
_refine_diff_density_max 1.529
_refine_diff_density_min -0.993
_refine_diff_density_rms 0.109
_refine_ls_extinction_method none
_refine_ls_goodness_of_fit_ref 1.000
_refine_ls_hydrogen_treatment mixed
_refine_ls_matrix_type full
_refine_ls_number_parameters 1030
_refine_ls_number_reflns 14638
_refine_ls_number_restraints 168
_refine_ls_restrained_S_all 1.008
_refine_ls_R_factor_all 0.2173
_refine_ls_R_factor_gt 0.1113
_refine_ls_shift/su_max 0.059
_refine_ls_shift/su_mean 0.005
_refine_ls_structure_factor_coef Fsqd
_refine_ls_weighting_details 'calc w=1/[\s^2^(Fo^2^)+(0.1759P)^2^+0.0000P] where P=(Fo^2^+2Fc^2^)/3'
_refine_ls_weighting_scheme calc
_refine_ls_wR_factor_gt 0.2940
_refine_ls_wR_factor_ref 0.3415
_reflns_number_gt 6324
_reflns_number_total 14638
_reflns_threshold_expression >2sigma(I)
_cod_data_source_file ic5b00923_si_006.cif
_cod_data_source_block ok
_cod_depositor_comments
;
The following automatic conversions were performed:

'_symmetry_cell_setting' value 'Triclinic' changed to 'triclinic'
according to
/usr/data/users/saulius/crontab/automatic-downloads/current/ACS/lib/dictionaries/cif_core.dic
dictionary named 'cif_core.dic' version 2.4.2 from 2011-04-26.

Automatic conversion script
Id: cif_fix_values 4268 2015-11-12 08:31:59Z antanas 
;
_cod_original_sg_symbol_H-M 'P-1   '
_cod_database_code 4344637

loop_
_symmetry_equiv_pos_as_xyz
'x, y, z'
'-x, -y, -z'

loop_
_atom_site_label
_atom_site_type_symbol
_atom_site_fract_x
_atom_site_fract_y
_atom_site_fract_z
_atom_site_U_iso_or_equiv
_atom_site_adp_type
_atom_site_occupancy
_atom_site_symmetry_multiplicity
_atom_site_calc_flag
_atom_site_refinement_flags
Fe1 Fe -0.00269(10) 0.24075(7) 0.73442(7) 0.0496(4) Uani 1 1 d .
P1 P 0.12812(19) 0.16343(13) 0.72844(11) 0.0481(6) Uani 1 1 d .
S2 S -0.1210(2) 0.32950(18) 0.75471(17) 0.0794(8) Uani 1 1 d U
Fe2 Fe 0.01476(14) 0.36953(9) 0.86088(8) 0.0760(5) Uani 1 1 d U
P2 P 0.10885(18) 0.31977(13) 0.71158(11) 0.0437(5) Uani 1 1 d .
C5 C -0.0822(6) 0.1802(6) 0.7776(5) 0.0558(18) Uani 1 1 d DU
H5A H -0.0709 0.1215 0.7618 0.067 Uiso 1 1 calc R
N2 N 0.0977(6) 0.1730(4) 0.5963(3) 0.0490(17) Uani 1 1 d .
C15 C 0.2489(7) 0.3506(5) 0.7758(4) 0.049(2) Uani 1 1 d .
H15A H 0.2882 0.3902 0.7652 0.059 Uiso 1 1 calc R
H15B H 0.2475 0.3788 0.8246 0.059 Uiso 1 1 calc R
C16 C 0.0939(9) 0.1304(6) 0.5205(5) 0.066(3) Uani 1 1 d .
H16A H 0.0614 0.0722 0.5029 0.079 Uiso 1 1 calc R
H16B H 0.0462 0.1559 0.4913 0.079 Uiso 1 1 calc R
C3 C 0.1496(13) 0.3975(7) 0.9282(7) 0.094(4) Uani 1 1 d .
N1 N 0.3066(6) 0.2791(4) 0.7728(4) 0.0540(18) Uani 1 1 d .
C12 C 0.1592(7) 0.1317(5) 0.6427(4) 0.051(2) Uani 1 1 d .
H12A H 0.2364 0.1470 0.6538 0.061 Uiso 1 1 calc R
H12B H 0.1404 0.0712 0.6169 0.061 Uiso 1 1 calc R
C14 C 0.2606(7) 0.2191(5) 0.7950(5) 0.055(2) Uani 1 1 d .
H14A H 0.2530 0.2487 0.8418 0.066 Uiso 1 1 calc R
H14B H 0.3094 0.1790 0.7998 0.066 Uiso 1 1 calc R
C64 C 0.2745(8) -0.4508(5) 0.6109(5) 0.059(2) Uani 1 1 d DU
C66 C 0.1610(7) -0.3479(5) 0.6038(5) 0.054(2) Uani 1 1 d .
C65 C 0.1831(8) -0.4278(5) 0.5739(5) 0.059(2) Uani 1 1 d .
H65A H 0.1366 -0.4657 0.5292 0.071 Uiso 1 1 calc R
C67 C 0.2341(7) -0.2903(5) 0.6692(4) 0.046(2) Uani 1 1 d .
H67A H 0.2189 -0.2363 0.6883 0.056 Uiso 1 1 calc R
C63 C 0.3460(7) -0.3932(5) 0.6754(4) 0.050(2) Uani 1 1 d .
H63A H 0.4082 -0.4100 0.6988 0.060 Uiso 1 1 calc R
C17 C 0.4271(7) 0.3103(7) 0.8176(6) 0.073(3) Uani 1 1 d DU
H17A H 0.4341 0.3481 0.8663 0.087 Uiso 1 1 calc R
H17B H 0.4623 0.2628 0.8210 0.087 Uiso 1 1 calc R
C13 C 0.1303(7) 0.2624(5) 0.6245(4) 0.050(2) Uani 1 1 d .
H13A H 0.0897 0.2834 0.5889 0.060 Uiso 1 1 calc R
H13B H 0.2066 0.2742 0.6313 0.060 Uiso 1 1 calc R
C1 C -0.0845(9) 0.1780(7) 0.6429(7) 0.073(3) Uani 1 1 d .
C71 C 0.4333(7) 0.0203(5) 0.7965(5) 0.058(2) Uani 1 1 d .
H71A H 0.4373 0.0748 0.7985 0.069 Uiso 1 1 calc R
C73 C 0.4015(7) -0.1270(6) 0.7287(4) 0.052(2) Uani 1 1 d .
H73A H 0.3865 -0.1712 0.6841 0.063 Uiso 1 1 calc R
C70 C 0.4484(7) 0.0068(5) 0.8580(5) 0.053(2) Uani 1 1 d .
C39 C 0.2347(10) 0.1957(7) 0.4920(6) 0.093(3) Uani 1 1 d DU
H39A H 0.1898 0.2347 0.4854 0.111 Uiso 1 1 calc R
C40 C 0.1094(8) 0.0674(5) 0.7406(4) 0.054(2) Uani 1 1 d .
C69 C 0.4371(6) -0.0750(5) 0.8538(4) 0.046(2) Uani 1 1 d .
H69A H 0.4467 -0.0829 0.8966 0.055 Uiso 1 1 calc R
C18 C 0.4810(8) 0.3524(7) 0.7873(6) 0.073(3) Uani 1 1 d DU
C28 C 0.0313(9) -0.0001(6) 0.6852(5) 0.070(3) Uani 1 1 d .
H28A H -0.0068 0.0049 0.6420 0.085 Uiso 1 1 calc R
C24 C 0.1614(8) 0.0561(6) 0.8038(5) 0.066(3) Uani 1 1 d .
H24A H 0.2118 0.1002 0.8421 0.079 Uiso 1 1 calc R
C53 C 0.6092(7) -0.2394(6) 0.8733(5) 0.061(2) Uani 1 1 d .
H53A H 0.5830 -0.2211 0.9119 0.073 Uiso 1 1 calc R
C60 C 0.3442(8) -0.3290(5) 0.9210(4) 0.055(2) Uani 1 1 d .
C72 C 0.4120(7) -0.0459(6) 0.7314(5) 0.054(2) Uani 1 1 d .
C37 C 0.3983(14) 0.1428(9) 0.4935(8) 0.124(3) Uani 1 1 d DU
H37A H 0.4679 0.1477 0.4912 0.149 Uiso 1 1 calc R
C61 C 0.2592(8) -0.2889(5) 0.9354(5) 0.060(2) Uani 1 1 d .
H61A H 0.2274 -0.2993 0.9661 0.072 Uiso 1 1 calc R
C52 C 0.7168(7) -0.2480(7) 0.8881(6) 0.074(3) Uani 1 1 d .
O1 O -0.1430(7) 0.1387(6) 0.5864(4) 0.108(3) Uani 1 1 d .
C57 C 0.2736(6) -0.2175(5) 0.8596(4) 0.046(2) Uani 1 1 d .
H57A H 0.2485 -0.1795 0.8389 0.055 Uiso 1 1 calc R
C54 C 0.5365(7) -0.2567(5) 0.8034(4) 0.050(2) Uani 1 1 d .
C59 C 0.3903(7) -0.3136(5) 0.8757(4) 0.050(2) Uani 1 1 d .
H59A H 0.4445 -0.3437 0.8648 0.060 Uiso 1 1 calc R
C68 C 0.4122(7) -0.1461(5) 0.7898(4) 0.047(2) Uani 1 1 d .
C62 C 0.3295(7) -0.3111(5) 0.7070(4) 0.046(2) Uani 1 1 d .
C38 C 0.3359(10) 0.2037(9) 0.4850(7) 0.110(3) Uani 1 1 d DU
H38A H 0.3605 0.2477 0.4752 0.132 Uiso 1 1 calc R
C25 C 0.1420(9) -0.0180(6) 0.8128(6) 0.083(3) Uani 1 1 d DU
H25A H 0.1789 -0.0239 0.8557 0.100 Uiso 1 1 calc R
C58 C 0.3601(6) -0.2552(5) 0.8450(4) 0.0427(19) Uani 1 1 d .
C49 C 0.3838(12) -0.3886(8) 0.9552(7) 0.085(3) Uani 1 1 d .
C41 C 0.1980(9) 0.1325(6) 0.5083(5) 0.077(2) Uani 1 1 d DU
C23 C 0.4758(9) 0.3185(9) 0.7158(7) 0.095(4) Uani 1 1 d .
H23A H 0.4321 0.2669 0.6853 0.114 Uiso 1 1 calc R
C56 C 0.2224(7) -0.2337(6) 0.9036(5) 0.059(2) Uani 1 1 d .
C55 C 0.5843(7) -0.2799(6) 0.7479(5) 0.062(2) Uani 1 1 d .
H55A H 0.5406 -0.2900 0.7007 0.075 Uiso 1 1 calc R
F12 F 0.0058(6) -0.2871(5) 0.6058(4) 0.124(3) Uani 1 1 d DU
F18 F 0.4616(9) 0.1497(4) 0.9233(4) 0.157(4) Uani 1 1 d .
F17 F 0.4114(7) 0.0703(4) 0.9657(4) 0.124(3) Uani 1 1 d .
C29 C 0.0727(7) 0.4168(5) 0.7030(4) 0.049(2) Uani 1 1 d .
F11 F -0.0049(6) -0.3815(5) 0.5077(5) 0.148(4) Uani 1 1 d .
F16 F 0.5674(7) 0.0847(5) 0.9728(4) 0.132(3) Uani 1 1 d .
F24 F 0.4897(7) -0.3800(6) 0.9827(5) 0.153(4) Uani 1 1 d .
C34 C 0.1434(8) 0.4941(6) 0.7395(5) 0.065(3) Uani 1 1 d .
H34A H 0.2134 0.4975 0.7698 0.078 Uiso 1 1 calc R
O4 O 0.0277(11) 0.5400(6) 0.8589(6) 0.144(4) Uani 1 1 d .
F10 F 0.0848(7) -0.2630(7) 0.5443(6) 0.180(5) Uani 1 1 d .
C30 C -0.0288(8) 0.4146(6) 0.6581(5) 0.066(3) Uani 1 1 d .
H30A H -0.0770 0.3642 0.6330 0.079 Uiso 1 1 calc R
C51 C 0.7609(9) -0.2731(7) 0.8332(6) 0.089(3) Uani 1 1 d DU
H51A H 0.8334 -0.2801 0.8428 0.107 Uiso 1 1 calc R
B1 B 0.4113(7) -0.2421(6) 0.7862(5) 0.042(2) Uani 1 1 d .
F23 F 0.3568(11) -0.4667(5) 0.9116(5) 0.204(6) Uani 1 1 d .
F22 F 0.3517(10) -0.3846(7) 1.0088(6) 0.178(4) Uani 1 1 d .
C31 C -0.0609(10) 0.4882(8) 0.6495(7) 0.088(3) Uani 1 1 d .
H31A H -0.1298 0.4863 0.6185 0.105 Uiso 1 1 calc R
C45 C 0.0595(10) -0.3223(8) 0.5665(6) 0.090(3) Uani 1 1 d DU
C4 C 0.0281(10) 0.4710(7) 0.8603(7) 0.091(4) Uani 1 1 d .
O3 O 0.2312(9) 0.4174(7) 0.9720(6) 0.137(4) Uani 1 1 d .
C27 C 0.0104(11) -0.0734(6) 0.6938(6) 0.086(3) Uani 1 1 d .
H27A H -0.0421 -0.1171 0.6568 0.103 Uiso 1 1 calc R
C50 C 0.6917(9) -0.2881(9) 0.7608(6) 0.099(3) Uani 1 1 d DU
C36 C 0.3612(12) 0.0747(9) 0.5052(7) 0.113(3) Uani 1 1 d DU
H36A H 0.4027 0.0326 0.5074 0.136 Uiso 1 1 calc R
C47 C 0.4715(11) 0.0763(7) 0.9268(6) 0.077(3) Uani 1 1 d .
C35 C 0.2625(10) 0.0715(7) 0.5132(6) 0.092(3) Uani 1 1 d DU
H35A H 0.2374 0.0271 0.5223 0.110 Uiso 1 1 calc R
S1 S 0.0241(2) 0.23693(16) 0.84356(13) 0.0657(7) Uani 1 1 d U
F9 F 0.4001(6) -0.5399(4) 0.5857(5) 0.121(3) Uani 1 1 d .
F15 F 0.2909(8) -0.0554(7) 0.6211(4) 0.151(4) Uani 1 1 d .
F14 F 0.4137(9) 0.0472(5) 0.6735(4) 0.147(4) Uani 1 1 d .
F21 F 0.1458(9) -0.1109(7) 0.9332(7) 0.173(5) Uani 1 1 d .
F20 F 0.1027(9) -0.1972(8) 0.9683(7) 0.197(5) Uani 1 1 d .
F8 F 0.2472(7) -0.5768(5) 0.5113(5) 0.154(4) Uani 1 1 d .
F19 F 0.0459(8) -0.2144(9) 0.8570(7) 0.209(6) Uani 1 1 d .
C6 C -0.2050(7) 0.1823(6) 0.7600(6) 0.083(2) Uani 1 1 d DU
F13 F 0.4401(9) -0.0774(6) 0.6218(5) 0.163(4) Uani 1 1 d .
F7 F 0.2793(11) -0.5837(5) 0.6127(7) 0.200(6) Uani 1 1 d .
O2 O -0.1125(10) 0.4135(7) 0.9567(6) 0.158(5) Uani 1 1 d .
C33 C 0.1085(10) 0.5643(6) 0.7300(6) 0.076(3) Uani 1 1 d .
H33A H 0.1559 0.6150 0.7547 0.091 Uiso 1 1 calc R
C8 C -0.2219(9) 0.1860(8) 0.8333(6) 0.104(3) Uani 1 1 d DU
H8A H -0.1977 0.1370 0.8416 0.125 Uiso 1 1 calc R
H8B H -0.1738 0.2348 0.8728 0.125 Uiso 1 1 calc R
F6 F 0.7410(7) -0.2419(10) 1.0047(5) 0.196(6) Uani 1 1 d .
C22 C 0.5334(11) 0.3585(11) 0.6875(9) 0.108(4) Uani 1 1 d .
H22A H 0.5302 0.3324 0.6396 0.130 Uiso 1 1 calc R
C32 C 0.0096(11) 0.5625(8) 0.6869(7) 0.082(3) Uani 1 1 d .
H32A H -0.0116 0.6114 0.6822 0.098 Uiso 1 1 calc R
C48 C 0.1303(10) -0.1896(10) 0.9179(9) 0.099(4) Uani 1 1 d .
F5 F 0.8672(10) -0.2713(13) 0.9685(6) 0.243(8) Uani 1 1 d .
C46 C 0.3924(11) -0.0317(8) 0.6640(6) 0.084(3) Uani 1 1 d .
C44 C 0.3021(10) -0.5354(6) 0.5824(7) 0.086(3) Uani 1 1 d DU
C26 C 0.0667(10) -0.0819(6) 0.7563(6) 0.086(3) Uani 1 1 d DU
H26A H 0.0536 -0.1325 0.7608 0.103 Uiso 1 1 calc R
F4 F 0.8359(18) -0.1541(11) 0.9975(7) 0.319(13) Uani 1 1 d .
C7 C -0.2350(9) 0.2650(7) 0.7546(8) 0.098(3) Uani 1 1 d DU
H7A H -0.2577 0.2963 0.7952 0.118 Uiso 1 1 calc R
H7B H -0.2958 0.2529 0.7103 0.118 Uiso 1 1 calc R
C2 C -0.0669(12) 0.3954(8) 0.9176(8) 0.111(5) Uani 1 1 d .
C9 C -0.3364(9) 0.1897(9) 0.8388(9) 0.121(4) Uani 1 1 d DU
H9A H -0.3340 0.1920 0.8855 0.181 Uiso 1 1 calc R
H9B H -0.3853 0.1406 0.8017 0.181 Uiso 1 1 calc R
H9C H -0.3614 0.2389 0.8326 0.181 Uiso 1 1 calc R
C19 C 0.5456(11) 0.4286(9) 0.8301(8) 0.107(4) Uani 1 1 d .
H19A H 0.5524 0.4531 0.8788 0.129 Uiso 1 1 calc R
C43 C 0.7864(11) -0.2315(14) 0.9637(9) 0.128(6) Uani 1 1 d .
C21 C 0.5918(14) 0.4323(11) 0.7281(10) 0.133(5) Uani 1 1 d DU
H21A H 0.6266 0.4595 0.7077 0.159 Uiso 1 1 calc R
C10 C -0.2782(12) 0.1114(8) 0.7008(8) 0.127(4) Uani 1 1 d DU
H10A H -0.2698 0.1109 0.6564 0.153 Uiso 1 1 calc R
H10B H -0.3517 0.1209 0.6983 0.153 Uiso 1 1 calc R
C11 C -0.2683(13) 0.0223(8) 0.7010(9) 0.146(5) Uani 1 1 d DU
H11A H -0.3255 -0.0179 0.6604 0.220 Uiso 1 1 calc R
H11B H -0.2739 0.0214 0.7452 0.220 Uiso 1 1 calc R
H11C H -0.1993 0.0084 0.6975 0.220 Uiso 1 1 calc R
C20 C 0.6033(14) 0.4714(11) 0.8008(10) 0.143(5) Uani 1 1 d DU
H20A H 0.6468 0.5234 0.8296 0.172 Uiso 1 1 calc R
Cl2 Cl 0.6906(7) -0.7186(8) 0.5375(8) 0.368(7) Uani 1 1 d .
Cl1 Cl 0.5856(13) -0.6057(11) 0.5084(11) 0.443(10) Uani 1 1 d .
C99 C 0.601(3) -0.6970(17) 0.4605(12) 0.237(13) Uani 1 1 d .
H99A H 0.6365 -0.6960 0.4265 0.285 Uiso 1 1 calc R
H99B H 0.5330 -0.7360 0.4351 0.285 Uiso 1 1 calc R
F3 F 0.8309(10) -0.2827(12) 0.7185(6) 0.243(8) Uani 1 1 d .
F2 F 0.6843(15) -0.3020(19) 0.6480(9) 0.338(14) Uani 1 1 d .
C42 C 0.7351(14) -0.3090(13) 0.7022(8) 0.125(4) Uani 1 1 d DU
F1 F 0.737(2) -0.3896(10) 0.6764(12) 0.318(12) Uani 1 1 d U
Cl4 Cl -0.0625(11) 0.0156(8) 0.8953(7) 0.365(6) Uiso 1 1 d D
Cl3 Cl -0.2786(12) -0.0436(8) 0.8599(7) 0.364(6) Uiso 1 1 d D
C88 C -0.1473(12) -0.045(3) 0.918(2) 0.46(3) Uiso 1 1 d D
H88A H -0.1408 -0.0190 0.9692 0.549 Uiso 1 1 calc R
H88B H -0.1312 -0.1019 0.9078 0.549 Uiso 1 1 calc R

loop_
_atom_site_aniso_label
_atom_site_aniso_U_11
_atom_site_aniso_U_22
_atom_site_aniso_U_33
_atom_site_aniso_U_23
_atom_site_aniso_U_13
_atom_site_aniso_U_12
Fe1 0.0450(8) 0.0509(7) 0.0591(8) 0.0256(6) 0.0200(6) 0.0172(6)
P1 0.0564(15) 0.0482(12) 0.0440(12) 0.0199(10) 0.0192(11) 0.0204(11)
S2 0.0689(18) 0.0855(18) 0.108(2) 0.0525(16) 0.0422(16) 0.0353(15)
Fe2 0.0875(12) 0.0669(9) 0.0729(10) 0.0163(8) 0.0394(9) 0.0158(8)
P2 0.0416(13) 0.0433(11) 0.0446(12) 0.0168(9) 0.0124(10) 0.0133(10)
C5 0.045(4) 0.059(5) 0.089(5) 0.048(4) 0.034(2) 0.010(3)
N2 0.062(5) 0.042(4) 0.040(4) 0.018(3) 0.010(3) 0.016(3)
C15 0.044(5) 0.046(5) 0.048(5) 0.017(4) 0.004(4) 0.006(4)
C16 0.084(8) 0.051(5) 0.046(5) 0.008(4) 0.012(5) 0.009(5)
C3 0.121(12) 0.063(7) 0.069(8) 0.004(6) 0.025(8) -0.032(7)
N1 0.044(4) 0.057(4) 0.063(4) 0.028(4) 0.013(4) 0.019(4)
C12 0.066(6) 0.050(5) 0.047(5) 0.026(4) 0.022(4) 0.029(4)
C14 0.048(5) 0.060(5) 0.064(5) 0.035(5) 0.013(4) 0.025(4)
C64 0.061(6) 0.046(4) 0.063(5) 0.014(4) 0.020(5) 0.014(4)
C66 0.043(5) 0.055(5) 0.053(5) 0.016(4) 0.008(4) 0.013(4)
C65 0.062(6) 0.048(5) 0.043(5) 0.003(4) 0.003(4) 0.006(5)
C67 0.046(5) 0.040(4) 0.048(5) 0.016(4) 0.012(4) 0.011(4)
C63 0.041(5) 0.055(5) 0.050(5) 0.018(4) 0.010(4) 0.016(4)
C17 0.041(5) 0.099(7) 0.082(6) 0.048(5) 0.011(4) 0.018(5)
C13 0.054(6) 0.051(5) 0.045(5) 0.018(4) 0.017(4) 0.014(4)
C1 0.070(8) 0.082(7) 0.098(8) 0.055(7) 0.045(7) 0.035(6)
C71 0.060(6) 0.045(5) 0.062(6) 0.019(5) 0.013(5) 0.007(4)
C73 0.048(5) 0.064(6) 0.045(5) 0.020(4) 0.018(4) 0.014(4)
C70 0.058(6) 0.047(5) 0.049(5) 0.015(4) 0.017(4) 0.005(4)
C39 0.123(7) 0.086(6) 0.077(5) 0.028(4) 0.048(5) 0.027(5)
C40 0.068(6) 0.053(5) 0.042(5) 0.017(4) 0.018(5) 0.023(5)
C69 0.033(5) 0.056(5) 0.041(4) 0.018(4) 0.006(4) 0.003(4)
C18 0.043(5) 0.097(7) 0.089(7) 0.058(5) 0.009(5) 0.016(5)
C28 0.097(8) 0.049(6) 0.057(6) 0.022(5) 0.013(6) 0.012(5)
C24 0.076(7) 0.063(6) 0.063(6) 0.035(5) 0.018(5) 0.014(5)
C53 0.045(6) 0.076(6) 0.052(5) 0.020(5) 0.009(5) 0.015(5)
C60 0.061(6) 0.046(5) 0.044(5) 0.011(4) 0.007(5) -0.001(5)
C72 0.055(6) 0.060(6) 0.060(6) 0.032(5) 0.026(5) 0.016(5)
C37 0.126(7) 0.139(8) 0.114(6) 0.033(6) 0.070(6) 0.032(6)
C61 0.067(7) 0.057(6) 0.051(5) 0.019(4) 0.017(5) -0.001(5)
C52 0.030(5) 0.099(8) 0.079(7) 0.036(6) -0.002(5) 0.009(5)
O1 0.082(6) 0.139(7) 0.061(5) 0.026(5) -0.011(4) -0.027(5)
C57 0.034(5) 0.047(5) 0.052(5) 0.019(4) 0.008(4) 0.000(4)
C54 0.038(5) 0.051(5) 0.056(5) 0.021(4) 0.010(4) 0.009(4)
C59 0.044(5) 0.051(5) 0.045(5) 0.012(4) 0.011(4) 0.000(4)
C68 0.041(5) 0.055(5) 0.048(5) 0.021(4) 0.017(4) 0.011(4)
C62 0.046(5) 0.049(5) 0.045(5) 0.020(4) 0.014(4) 0.012(4)
C38 0.129(7) 0.113(7) 0.100(6) 0.037(5) 0.061(6) 0.015(6)
C25 0.097(8) 0.079(6) 0.081(6) 0.050(5) 0.017(5) 0.024(5)
C58 0.040(5) 0.047(5) 0.035(4) 0.012(4) 0.009(4) 0.003(4)
C49 0.099(10) 0.092(9) 0.075(7) 0.050(7) 0.025(7) 0.010(7)
C41 0.114(6) 0.074(5) 0.058(5) 0.029(4) 0.045(5) 0.036(5)
C23 0.058(7) 0.129(10) 0.104(10) 0.059(9) 0.018(7) 0.026(7)
C56 0.049(6) 0.063(6) 0.064(6) 0.022(5) 0.021(5) 0.001(5)
C55 0.044(6) 0.073(6) 0.058(6) 0.013(5) 0.016(5) 0.014(5)
F12 0.091(5) 0.140(6) 0.120(5) 0.044(5) 0.012(4) 0.069(4)
F18 0.300(13) 0.048(4) 0.086(5) 0.005(3) 0.039(6) 0.027(5)
F17 0.143(7) 0.097(5) 0.088(5) -0.020(4) 0.050(5) -0.005(5)
C29 0.053(6) 0.054(5) 0.053(5) 0.029(4) 0.024(4) 0.022(5)
F11 0.101(6) 0.109(6) 0.126(6) 0.002(5) -0.056(5) 0.021(5)
F16 0.116(7) 0.112(6) 0.080(5) -0.013(4) -0.020(5) -0.008(5)
F24 0.101(7) 0.193(9) 0.192(9) 0.145(8) 0.002(6) 0.030(6)
C34 0.060(6) 0.055(6) 0.075(6) 0.024(5) 0.017(5) 0.011(5)
O4 0.237(13) 0.078(6) 0.148(9) 0.047(6) 0.104(9) 0.027(7)
F10 0.099(6) 0.242(11) 0.255(12) 0.201(10) 0.006(7) 0.054(7)
C30 0.063(7) 0.063(6) 0.075(6) 0.033(5) 0.020(5) 0.022(5)
C51 0.050(6) 0.115(7) 0.112(7) 0.048(7) 0.033(5) 0.035(6)
B1 0.034(5) 0.047(5) 0.043(5) 0.016(4) 0.011(4) 0.012(4)
F23 0.338(16) 0.059(5) 0.121(6) 0.042(4) -0.057(8) 0.008(6)
F22 0.254(12) 0.226(10) 0.189(9) 0.170(9) 0.139(9) 0.149(9)
C31 0.084(9) 0.084(8) 0.120(10) 0.062(7) 0.038(7) 0.044(7)
C45 0.078(7) 0.089(7) 0.093(7) 0.039(6) 0.010(5) 0.047(6)
C4 0.104(10) 0.060(7) 0.104(9) 0.005(6) 0.061(8) 0.014(7)
O3 0.116(9) 0.143(9) 0.099(7) 0.021(6) 0.001(6) -0.023(7)
C27 0.112(10) 0.051(6) 0.076(7) 0.017(5) 0.018(7) -0.002(6)
C50 0.063(6) 0.137(7) 0.107(7) 0.040(6) 0.049(5) 0.038(6)
C36 0.125(7) 0.128(7) 0.101(6) 0.036(5) 0.064(6) 0.053(6)
C47 0.087(9) 0.065(7) 0.061(7) 0.016(6) 0.012(7) 0.002(6)
C35 0.121(7) 0.101(6) 0.074(5) 0.032(5) 0.058(5) 0.049(5)
S1 0.0667(16) 0.0728(16) 0.0626(14) 0.0273(12) 0.0268(12) 0.0195(13)
F9 0.096(6) 0.082(4) 0.166(7) 0.016(4) 0.055(5) 0.040(4)
F15 0.140(8) 0.227(10) 0.092(5) 0.102(6) 0.003(5) 0.012(7)
F14 0.252(11) 0.099(5) 0.126(6) 0.082(5) 0.068(7) 0.015(6)
F21 0.184(10) 0.144(8) 0.294(14) 0.115(9) 0.177(11) 0.111(8)
F20 0.220(11) 0.287(12) 0.292(13) 0.220(11) 0.224(11) 0.179(10)
F8 0.140(7) 0.092(5) 0.131(7) -0.032(5) 0.002(6) 0.046(5)
F19 0.082(7) 0.321(17) 0.196(11) 0.071(10) 0.037(7) 0.089(8)
C6 0.037(4) 0.086(5) 0.136(6) 0.055(5) 0.028(4) 0.008(4)
F13 0.256(12) 0.215(9) 0.128(6) 0.119(7) 0.140(8) 0.137(9)
F7 0.319(15) 0.065(5) 0.326(15) 0.091(7) 0.235(14) 0.084(7)
O2 0.188(11) 0.142(9) 0.140(9) -0.002(7) 0.121(9) 0.010(8)
C33 0.087(9) 0.055(6) 0.096(8) 0.034(6) 0.040(7) 0.018(6)
C8 0.086(7) 0.111(8) 0.142(7) 0.055(6) 0.068(7) 0.026(6)
F6 0.083(6) 0.42(2) 0.094(6) 0.126(9) 0.014(5) 0.043(8)
C22 0.078(10) 0.147(13) 0.132(12) 0.089(11) 0.036(9) 0.034(9)
C32 0.088(9) 0.076(8) 0.120(9) 0.062(7) 0.056(8) 0.047(7)
C48 0.058(8) 0.125(11) 0.163(14) 0.086(10) 0.067(9) 0.040(8)
F5 0.120(8) 0.48(3) 0.150(9) 0.147(13) 0.038(7) 0.162(13)
C46 0.089(9) 0.105(9) 0.065(7) 0.043(7) 0.024(7) 0.024(7)
C44 0.074(7) 0.062(6) 0.087(7) 0.001(6) 0.016(6) 0.012(5)
C26 0.108(8) 0.065(6) 0.088(7) 0.045(5) 0.020(6) 0.015(5)
F4 0.35(2) 0.281(17) 0.145(11) 0.090(11) -0.145(14) -0.137(19)
C7 0.049(6) 0.116(6) 0.141(8) 0.065(6) 0.030(6) 0.025(5)
C2 0.124(12) 0.092(9) 0.123(11) 0.008(8) 0.093(10) 0.018(8)
C9 0.089(8) 0.131(9) 0.157(9) 0.053(7) 0.063(7) 0.022(7)
C19 0.081(9) 0.113(10) 0.128(11) 0.055(9) 0.027(9) 0.001(8)
C43 0.044(8) 0.22(2) 0.097(11) 0.072(12) -0.012(8) 0.015(10)
C21 0.097(9) 0.155(13) 0.189(14) 0.115(13) 0.048(12) 0.018(9)
C10 0.078(6) 0.127(6) 0.139(7) 0.022(6) 0.021(6) 0.013(6)
C11 0.108(9) 0.124(7) 0.153(9) 0.015(8) 0.020(8) -0.002(8)
C20 0.106(9) 0.149(13) 0.196(15) 0.099(13) 0.043(13) 0.006(9)
Cl2 0.158(7) 0.414(15) 0.492(19) 0.187(14) 0.052(9) -0.014(8)
Cl1 0.455(19) 0.56(2) 0.68(3) 0.45(2) 0.42(2) 0.310(18)
C99 0.33(4) 0.30(3) 0.147(17) 0.085(19) 0.16(2) 0.18(3)
F3 0.114(9) 0.44(2) 0.158(9) 0.062(12) 0.093(8) 0.037(11)
F2 0.264(18) 0.73(4) 0.201(13) 0.27(2) 0.194(14) 0.28(2)
C42 0.079(8) 0.179(8) 0.117(8) 0.042(8) 0.051(7) 0.046(8)
F1 0.51(3) 0.189(9) 0.32(2) 0.017(13) 0.32(2) 0.096(17)

loop_
_atom_type_symbol
_atom_type_description
_atom_type_scat_dispersion_real
_atom_type_scat_dispersion_imag
_atom_type_scat_source
C C 0.0033 0.0016 'International Tables Vol C Tables 4.2.6.8 and 6.1.1.4'
H H 0.0000 0.0000 'International Tables Vol C Tables 4.2.6.8 and 6.1.1.4'
B B 0.0013 0.0007 'International Tables Vol C Tables 4.2.6.8 and 6.1.1.4'
N N 0.0061 0.0033 'International Tables Vol C Tables 4.2.6.8 and 6.1.1.4'
O O 0.0106 0.0060 'International Tables Vol C Tables 4.2.6.8 and 6.1.1.4'
F F 0.0171 0.0103 'International Tables Vol C Tables 4.2.6.8 and 6.1.1.4'
P P 0.1023 0.0942 'International Tables Vol C Tables 4.2.6.8 and 6.1.1.4'
Fe Fe 0.3463 0.8444 'International Tables Vol C Tables 4.2.6.8 and 6.1.1.4'
S S 0.1246 0.1234 'International Tables Vol C Tables 4.2.6.8 and 6.1.1.4'
Cl Cl 0.1484 0.1585 'International Tables Vol C Tables 4.2.6.8 and 6.1.1.4'

loop_
_geom_angle_atom_site_label_1
_geom_angle_atom_site_label_2
_geom_angle_atom_site_label_3
_geom_angle
C1 Fe1 C5 94.0(4)
C1 Fe1 P1 92.1(3)
C5 Fe1 P1 97.6(2)
C1 Fe1 P2 98.1(3)
C5 Fe1 P2 167.8(3)
P1 Fe1 P2 80.05(9)
C1 Fe1 S1 136.5(3)
C5 Fe1 S1 43.7(3)
P1 Fe1 S1 86.01(9)
P2 Fe1 S1 124.09(10)
C1 Fe1 S2 95.2(3)
C5 Fe1 S2 82.4(2)
P1 Fe1 S2 172.70(12)
P2 Fe1 S2 98.39(10)
S1 Fe1 S2 89.04(11)
C1 Fe1 Fe2 147.6(3)
C5 Fe1 Fe2 79.9(3)
P1 Fe1 Fe2 120.23(8)
P2 Fe1 Fe2 90.83(7)
S1 Fe1 Fe2 51.67(8)
S2 Fe1 Fe2 52.53(9)
C40 P1 C14 105.0(4)
C40 P1 C12 104.4(4)
C14 P1 C12 100.9(4)
C40 P1 Fe1 116.4(3)
C14 P1 Fe1 113.1(3)
C12 P1 Fe1 115.4(3)
C7 S2 Fe2 110.2(4)
C7 S2 Fe1 103.8(3)
Fe2 S2 Fe1 74.77(10)
C4 Fe2 C2 93.2(6)
C4 Fe2 C3 88.7(6)
C2 Fe2 C3 100.9(6)
C4 Fe2 S1 165.2(4)
C2 Fe2 S1 101.6(4)
C3 Fe2 S1 88.5(4)
C4 Fe2 S2 88.1(4)
C2 Fe2 S2 97.0(5)
C3 Fe2 S2 161.9(4)
S1 Fe2 S2 90.05(11)
C4 Fe2 Fe1 115.7(4)
C2 Fe2 Fe1 134.2(4)
C3 Fe2 Fe1 113.7(4)
S1 Fe2 Fe1 52.83(7)
S2 Fe2 Fe1 52.70(8)
C29 P2 C15 103.8(4)
C29 P2 C13 102.1(4)
C15 P2 C13 101.6(4)
C29 P2 Fe1 119.9(3)
C15 P2 Fe1 115.1(3)
C13 P2 Fe1 112.0(3)
C6 C5 S1 133.9(8)
C6 C5 Fe1 116.8(6)
S1 C5 Fe1 74.5(3)
C6 C5 H5A 108.7
S1 C5 H5A 108.7
Fe1 C5 H5A 108.7
C13 N2 C12 114.6(7)
C13 N2 C16 112.9(6)
C12 N2 C16 111.4(6)
N1 C15 P2 112.8(5)
N1 C15 H15A 109.0
P2 C15 H15A 109.0
N1 C15 H15B 109.0
P2 C15 H15B 109.0
H15A C15 H15B 107.8
C41 C16 N2 116.2(8)
C41 C16 H16A 108.2
N2 C16 H16A 108.2
C41 C16 H16B 108.2
N2 C16 H16B 108.2
H16A C16 H16B 107.4
O3 C3 Fe2 176.8(13)
C15 N1 C14 113.9(7)
C15 N1 C17 109.9(7)
C14 N1 C17 110.8(6)
N2 C12 P1 110.5(5)
N2 C12 H12A 109.6
P1 C12 H12A 109.5
N2 C12 H12B 109.5
P1 C12 H12B 109.5
H12A C12 H12B 108.1
N1 C14 P1 110.6(5)
N1 C14 H14A 109.5
P1 C14 H14A 109.5
N1 C14 H14B 109.5
P1 C14 H14B 109.5
H14A C14 H14B 108.1
C65 C64 C63 120.2(7)
C65 C64 C44 122.0(9)
C63 C64 C44 117.8(9)
C65 C66 C67 119.8(8)
C65 C66 C45 120.5(8)
C67 C66 C45 119.6(8)
C64 C65 C66 119.3(8)
C64 C65 H65A 120.4
C66 C65 H65A 120.4
C62 C67 C66 122.1(7)
C62 C67 H67A 119.0
C66 C67 H67A 119.0
C64 C63 C62 122.9(8)
C64 C63 H63A 118.5
C62 C63 H63A 118.5
C18 C17 N1 112.7(8)
C18 C17 H17A 109.1
N1 C17 H17A 109.1
C18 C17 H17B 109.1
N1 C17 H17B 109.1
H17A C17 H17B 107.8
N2 C13 P2 113.8(5)
N2 C13 H13A 108.8
P2 C13 H13A 108.8
N2 C13 H13B 108.8
P2 C13 H13B 108.8
H13A C13 H13B 107.7
O1 C1 Fe1 174.9(10)
C70 C71 C72 120.5(8)
C70 C71 H71A 119.7
C72 C71 H71A 119.7
C72 C73 C68 123.6(8)
C72 C73 H73A 118.2
C68 C73 H73A 118.2
C71 C70 C69 119.2(7)
C71 C70 C47 120.7(8)
C69 C70 C47 120.1(8)
C41 C39 C38 122.6(12)
C41 C39 H39A 118.7
C38 C39 H39A 118.7
C28 C40 C24 116.3(8)
C28 C40 P1 119.3(6)
C24 C40 P1 124.3(7)
C70 C69 C68 124.3(8)
C70 C69 H69A 117.8
C68 C69 H69A 117.9
C19 C18 C23 116.9(11)
C19 C18 C17 120.0(11)
C23 C18 C17 123.0(11)
C27 C28 C40 121.1(9)
C27 C28 H28A 119.4
C40 C28 H28A 119.4
C25 C24 C40 123.1(9)
C25 C24 H24A 118.5
C40 C24 H24A 118.5
C52 C53 C54 123.7(9)
C52 C53 H53A 118.2
C54 C53 H53A 118.2
C59 C60 C61 120.1(9)
C59 C60 C49 120.8(9)
C61 C60 C49 119.2(9)
C71 C72 C73 119.2(8)
C71 C72 C46 120.7(9)
C73 C72 C46 120.0(9)
C38 C37 C36 122.7(15)
C38 C37 H37A 118.6
C36 C37 H37A 118.7
C56 C61 C60 119.2(9)
C56 C61 H61A 120.4
C60 C61 H61A 120.4
C53 C52 C51 120.7(9)
C53 C52 C43 119.7(11)
C51 C52 C43 119.5(11)
C58 C57 C56 123.4(8)
C58 C57 H57A 118.3
C56 C57 H57A 118.3
C53 C54 C55 114.6(8)
C53 C54 B1 123.9(8)
C55 C54 B1 121.2(7)
C60 C59 C58 123.3(8)
C60 C59 H59A 118.4
C58 C59 H59A 118.4
C69 C68 C73 113.1(7)
C69 C68 B1 124.1(7)
C73 C68 B1 122.3(7)
C63 C62 C67 115.6(7)
C63 C62 B1 123.8(7)
C67 C62 B1 120.5(7)
C37 C38 C39 116.4(13)
C37 C38 H38A 121.8
C39 C38 H38A 121.8
C26 C25 C24 117.8(9)
C26 C25 H25A 121.1
C24 C25 H25A 121.1
C57 C58 C59 114.8(7)
C57 C58 B1 122.2(7)
C59 C58 B1 122.4(7)
F22 C49 F24 103.6(11)
F22 C49 F23 104.4(11)
F24 C49 F23 102.9(12)
F22 C49 C60 115.2(11)
F24 C49 C60 114.7(10)
F23 C49 C60 114.6(10)
C39 C41 C35 118.1(11)
C39 C41 C16 120.4(9)
C35 C41 C16 121.5(10)
C18 C23 C22 122.6(13)
C18 C23 H23A 118.7
C22 C23 H23A 118.7
C61 C56 C57 119.2(9)
C61 C56 C48 120.4(9)
C57 C56 C48 120.4(9)
C50 C55 C54 123.2(9)
C50 C55 H55A 118.4
C54 C55 H55A 118.4
C30 C29 C34 118.0(8)
C30 C29 P2 118.1(7)
C34 C29 P2 123.9(7)
C33 C34 C29 119.7(10)
C33 C34 H34A 120.1
C29 C34 H34A 120.1
C29 C30 C31 120.4(10)
C29 C30 H30A 119.8
C31 C30 H30A 119.8
C52 C51 C50 118.1(9)
C52 C51 H51A 120.9
C50 C51 H51A 120.9
C54 B1 C68 105.6(6)
C54 B1 C58 111.8(7)
C68 B1 C58 111.2(6)
C54 B1 C62 113.0(6)
C68 B1 C62 111.7(6)
C58 B1 C62 103.6(6)
C32 C31 C30 119.9(11)
C32 C31 H31A 120.1
C30 C31 H31A 120.1
F11 C45 F10 104.0(10)
F11 C45 F12 109.3(11)
F10 C45 F12 102.4(10)
F11 C45 C66 114.7(9)
F10 C45 C66 109.7(10)
F12 C45 C66 115.4(10)
O4 C4 Fe2 174.3(12)
C26 C27 C28 120.0(10)
C26 C27 H27A 120.0
C28 C27 H27A 120.0
C55 C50 C51 119.6(9)
C55 C50 C42 119.9(11)
C51 C50 C42 120.5(12)
C35 C36 C37 117.9(14)
C35 C36 H36A 121.0
C37 C36 H36A 121.0
F16 C47 F17 99.8(9)
F16 C47 F18 106.3(10)
F17 C47 F18 104.1(11)
F16 C47 C70 114.1(10)
F17 C47 C70 115.5(9)
F18 C47 C70 115.4(9)
C36 C35 C41 122.0(12)
C36 C35 H35A 119.0
C41 C35 H35A 119.0
C5 S1 Fe2 108.2(3)
C5 S1 Fe1 61.9(3)
Fe2 S1 Fe1 75.50(9)
C10 C6 C7 111.2(10)
C10 C6 C5 117.6(9)
C7 C6 C5 112.3(8)
C10 C6 C8 108.1(10)
C7 C6 C8 104.3(9)
C5 C6 C8 102.0(7)
C32 C33 C34 122.4(11)
C32 C33 H33A 118.8
C34 C33 H33A 118.8
C9 C8 C6 118.9(10)
C9 C8 H8A 107.6
C6 C8 H8A 107.6
C9 C8 H8B 107.6
C6 C8 H8B 107.6
H8A C8 H8B 107.0
C21 C22 C23 120.1(16)
C21 C22 H22A 119.9
C23 C22 H22A 119.9
C33 C32 C31 119.6(10)
C33 C32 H32A 120.2
C31 C32 H32A 120.2
F20 C48 F21 105.5(14)
F20 C48 F19 110.6(12)
F21 C48 F19 100.3(13)
F20 C48 C56 114.9(11)
F21 C48 C56 114.9(10)
F19 C48 C56 109.6(13)
F13 C46 F15 100.5(11)
F13 C46 F14 109.7(11)
F15 C46 F14 104.0(11)
F13 C46 C72 113.7(10)
F15 C46 C72 112.9(10)
F14 C46 C72 114.7(10)
F9 C44 F7 105.6(11)
F9 C44 F8 102.4(10)
F7 C44 F8 104.9(11)
F9 C44 C64 116.9(10)
F7 C44 C64 113.5(10)
F8 C44 C64 112.2(10)
C25 C26 C27 121.7(10)
C25 C26 H26A 119.2
C27 C26 H26A 119.1
C6 C7 S2 112.0(7)
C6 C7 H7A 109.2
S2 C7 H7A 109.2
C6 C7 H7B 109.2
S2 C7 H7B 109.2
H7A C7 H7B 107.9
O2 C2 Fe2 175.7(15)
C8 C9 H9A 109.5
C8 C9 H9B 109.5
H9A C9 H9B 109.5
C8 C9 H9C 109.5
H9A C9 H9C 109.5
H9B C9 H9C 109.5
C18 C19 C20 120.9(14)
C18 C19 H19A 119.6
C20 C19 H19A 119.6
F6 C43 F5 107.0(16)
F6 C43 F4 104.2(19)
F5 C43 F4 101.1(15)
F6 C43 C52 117.4(12)
F5 C43 C52 114.3(16)
F4 C43 C52 111.2(16)
C22 C21 C20 121.8(17)
C22 C21 H21A 119.1
C20 C21 H21A 119.1
C6 C10 C11 118.8(12)
C6 C10 H10A 107.6
C11 C10 H10A 107.6
C6 C10 H10B 107.6
C11 C10 H10B 107.6
H10A C10 H10B 107.0
C10 C11 H11A 109.5
C10 C11 H11B 109.5
H11A C11 H11B 109.5
C10 C11 H11C 109.5
H11A C11 H11C 109.5
H11B C11 H11C 109.5
C21 C20 C19 117.7(16)
C21 C20 H20A 121.1
C19 C20 H20A 121.1
Cl1 C99 Cl2 96.0(14)
Cl1 C99 H99A 112.5
Cl2 C99 H99A 112.5
Cl1 C99 H99B 112.6
Cl2 C99 H99B 112.6
H99A C99 H99B 110.1
F2 C42 F3 109.8(18)
F2 C42 F1 99.3(19)
F3 C42 F1 99.8(17)
F2 C42 C50 118.8(15)
F3 C42 C50 116.6(15)
F1 C42 C50 109.2(16)
Cl4 C88 Cl3 100.5(10)
Cl4 C88 H88A 111.7
Cl3 C88 H88A 111.7
Cl4 C88 H88B 111.6
Cl3 C88 H88B 111.6
H88A C88 H88B 109.4

loop_
_geom_bond_atom_site_label_1
_geom_bond_atom_site_label_2
_geom_bond_distance
Fe1 C1 1.786(14)
Fe1 C5 2.049(8)
Fe1 P1 2.215(2)
Fe1 P2 2.238(3)
Fe1 S1 2.239(3)
Fe1 S2 2.243(3)
Fe1 Fe2 2.7207(18)
P1 C40 1.791(9)
P1 C14 1.826(9)
P1 C12 1.862(8)
S2 C7 1.835(11)
S2 Fe2 2.238(4)
Fe2 C4 1.764(13)
Fe2 C2 1.786(12)
Fe2 C3 1.812(16)
Fe2 S1 2.205(3)
P2 C29 1.816(8)
P2 C15 1.838(8)
P2 C13 1.853(8)
C5 C6 1.542(8)
C5 S1 1.605(9)
C5 H5A 0.9800
N2 C13 1.438(10)
N2 C12 1.475(10)
N2 C16 1.480(10)
C15 N1 1.465(10)
C15 H15A 0.9700
C15 H15B 0.9700
C16 C41 1.463(14)
C16 H16A 0.9700
C16 H16B 0.9700
C3 O3 1.121(15)
N1 C14 1.463(11)
N1 C17 1.530(11)
C12 H12A 0.9700
C12 H12B 0.9700
C14 H14A 0.9700
C14 H14B 0.9700
C64 C65 1.373(12)
C64 C63 1.377(11)
C64 C44 1.473(8)
C66 C65 1.378(11)
C66 C67 1.395(11)
C66 C45 1.495(13)
C65 H65A 0.9300
C67 C62 1.399(11)
C67 H67A 0.9300
C63 C62 1.390(11)
C63 H63A 0.9300
C17 C18 1.418(8)
C17 H17A 0.9700
C17 H17B 0.9700
C13 H13A 0.9700
C13 H13B 0.9700
C1 O1 1.134(12)
C71 C70 1.352(12)
C71 C72 1.369(12)
C71 H71A 0.9300
C73 C72 1.386(12)
C73 C68 1.408(11)
C73 H73A 0.9300
C70 C69 1.388(11)
C70 C47 1.443(13)
C39 C41 1.372(9)
C39 C38 1.385(9)
C39 H39A 0.9300
C40 C28 1.407(12)
C40 C24 1.385(12)
C69 C68 1.393(11)
C69 H69A 0.9300
C18 C19 1.367(16)
C18 C23 1.380(16)
C28 C27 1.375(13)
C28 H28A 0.9300
C24 C25 1.389(13)
C24 H24A 0.9300
C53 C52 1.374(12)
C53 C54 1.404(11)
C53 H53A 0.9300
C60 C59 1.366(12)
C60 C61 1.384(13)
C60 C49 1.482(14)
C72 C46 1.472(14)
C37 C38 1.384(19)
C37 C36 1.390(9)
C37 H37A 0.9300
C61 C56 1.374(13)
C61 H61A 0.9300
C52 C51 1.385(14)
C52 C43 1.488(17)
C57 C58 1.386(11)
C57 C56 1.393(12)
C57 H57A 0.9300
C54 C55 1.427(12)
C54 B1 1.617(12)
C59 C58 1.393(11)
C59 H59A 0.9300
C68 B1 1.636(12)
C62 B1 1.655(12)
C38 H38A 0.9300
C25 C26 1.368(8)
C25 H25A 0.9300
C58 B1 1.650(12)
C49 F22 1.300(13)
C49 F24 1.310(14)
C49 F23 1.292(13)
C41 C35 1.387(9)
C23 C22 1.393(18)
C23 H23A 0.9300
C56 C48 1.497(15)
C55 C50 1.371(13)
C55 H55A 0.9300
F12 C45 1.251(8)
F18 C47 1.307(12)
F17 C47 1.323(13)
C29 C30 1.367(12)
C29 C34 1.407(12)
F11 C45 1.297(13)
F16 C47 1.296(13)
C34 C33 1.372(13)
C34 H34A 0.9300
O4 C4 1.206(14)
F10 C45 1.343(14)
C30 C31 1.410(13)
C30 H30A 0.9300
C51 C50 1.436(9)
C51 H51A 0.9300
C31 C32 1.369(15)
C31 H31A 0.9300
C27 C26 1.361(14)
C27 H27A 0.9300
C50 C42 1.447(9)
C36 C35 1.355(17)
C36 H36A 0.9300
C35 H35A 0.9300
F9 C44 1.271(13)
F15 C46 1.310(13)
F14 C46 1.313(13)
F21 C48 1.274(15)
F20 C48 1.266(14)
F8 C44 1.342(13)
F19 C48 1.324(17)
C6 C10 1.438(15)
C6 C7 1.531(9)
C6 C8 1.600(9)
F13 C46 1.292(13)
F7 C44 1.297(15)
O2 C2 1.121(12)
C33 C32 1.327(15)
C33 H33A 0.9300
C8 C9 1.542(9)
C8 H8A 0.9700
C8 H8B 0.9700
F6 C43 1.242(17)
C22 C21 1.302(19)
C22 H22A 0.9300
C32 H32A 0.9300
F5 C43 1.279(19)
C26 H26A 0.9300
F4 C43 1.30(2)
C7 H7A 0.9700
C7 H7B 0.9700
C9 H9A 0.9600
C9 H9B 0.9600
C9 H9C 0.9600
C19 C20 1.44(2)
C19 H19A 0.9300
C21 C20 1.386(10)
C21 H21A 0.9300
C10 C11 1.554(9)
C10 H10A 0.9700
C10 H10B 0.9700
C11 H11A 0.9600
C11 H11B 0.9600
C11 H11C 0.9600
C20 H20A 0.9300
Cl2 C99 1.86(3)
Cl1 C99 1.60(2)
C99 H99A 0.9700
C99 H99B 0.9700
F3 C42 1.219(17)
F2 C42 1.183(18)
C42 F1 1.31(2)
Cl4 C88 1.791(5)
Cl3 C88 1.792(5)
C88 H88A 0.9700
C88 H88B 0.9700
